data_2243018
loop_
_publ_author_name
'Wardell, James L.'
'Jotani, Mukesh M.'
'Tiekink, Edward R. T.'

_publ_section_title
;
 Bis(mefloquinium) butanedioate ethanol monosolvate: crystal structure and
 Hirshfeld surface analysis
;
_journal_coeditor_code HB7838
_journal_issue 8
_journal_name_full 'Acta Crystallographica Section E'
_journal_page_first 1162
_journal_page_last 1168
_journal_paper_doi 10.1107/S2056989019009654
_journal_volume 75
_journal_year 2019
_chemical_formula_iupac '2C17 H17 F6 N2 O +, C4 H4 O4 2-, C2 H6 O'
_chemical_formula_moiety '2(C17 H17 F6 N2 O +), C4 H4 O4 2-, C2 H6 O'
_chemical_formula_sum 'C40 H44 F12 N4 O7'
_chemical_formula_weight 920.79
_chemical_name_common
;
Bis(mefloquinium) butanedioate ethanol monosolvate
;
_chemical_name_systematic
;
2-{[2,8-Bis(trifluoromethyl)quinolin-4-yl](hydroxy)methyl}piperidin-1-ium
butanedioate ethanol monosolvate
;
_space_group_crystal_system triclinic
_space_group_IT_number 2
_space_group_name_Hall '-P 1'
_space_group_name_H-M_alt 'P -1'
_symmetry_space_group_name_Hall '-P 1'
_symmetry_space_group_name_H-M 'P -1'
_atom_sites_solution_hydrogens mixed
_atom_sites_solution_primary direct
_atom_sites_solution_secondary difmap
_audit_creation_method SHELXL-2014/7
_cell_angle_alpha 100.7450(10)
_cell_angle_beta 93.830(2)
_cell_angle_gamma 98.497(2)
_cell_formula_units_Z 2
_cell_length_a 10.0405(2)
_cell_length_b 14.6482(4)
_cell_length_c 14.6547(4)
_cell_measurement_reflns_used 32862
_cell_measurement_temperature 120(2)
_cell_measurement_theta_max 27.48
_cell_measurement_theta_min 2.91
_cell_volume 2084.42(9)
_computing_cell_refinement
;
DENZO (Otwinowski & Minor, 1997) and COLLECT (Hooft, 1998)
;
_computing_data_collection
;
COLLECT (Hooft, 1998)
;
_computing_data_reduction
;
DENZO (Otwinowski & Minor, 1997) and COLLECT (Hooft, 1998)
;
_computing_molecular_graphics
;
ORTEP-3 for Windows (Farrugia, 2012) and DIAMOND (Brandenburg,
2006)
;
_computing_publication_material
;
publCIF (Westrip, 2010)
;
_computing_structure_refinement
;
SHELXL2014 (Sheldrick, 2015)
;
_computing_structure_solution
;
SHELXS97 (Sheldrick, 2008)
;
_diffrn_ambient_temperature 120(2)
_diffrn_detector_area_resol_mean 9.091
_diffrn_measured_fraction_theta_full 0.997
_diffrn_measured_fraction_theta_max 0.990
_diffrn_measurement_device_type
;
Bruker--Nonius Roper CCD camera on \k-goniostat
;
_diffrn_measurement_method '\f & \w scans'
_diffrn_radiation_monochromator graphite
_diffrn_radiation_source 'Bruker--Nonius FR591 rotating anode'
_diffrn_radiation_type MoK\a
_diffrn_radiation_wavelength 0.71073
_diffrn_reflns_av_R_equivalents 0.0849
_diffrn_reflns_av_unetI/netI 0.0660
_diffrn_reflns_limit_h_max 13
_diffrn_reflns_limit_h_min -12
_diffrn_reflns_limit_k_max 19
_diffrn_reflns_limit_k_min -18
_diffrn_reflns_limit_l_max 19
_diffrn_reflns_limit_l_min -19
_diffrn_reflns_number 42885
_diffrn_reflns_theta_full 25.242
_diffrn_reflns_theta_max 27.551
_diffrn_reflns_theta_min 2.938
_exptl_absorpt_coefficient_mu 0.135
_exptl_absorpt_correction_T_max 1.000000
_exptl_absorpt_correction_T_min 0.848732
_exptl_absorpt_correction_type multi-scan
_exptl_absorpt_process_details
;
(<i>SADABS</i>;Sheldrick, 2007)
;
_exptl_crystal_colour colourless
_exptl_crystal_density_diffrn 1.467
_exptl_crystal_description plate
_exptl_crystal_F_000 952
_exptl_crystal_size_max 0.420
_exptl_crystal_size_mid 0.050
_exptl_crystal_size_min 0.030
_refine_diff_density_max 0.600
_refine_diff_density_min -0.579
_refine_ls_extinction_method none
_refine_ls_goodness_of_fit_ref 1.042
_refine_ls_hydrogen_treatment mixed
_refine_ls_matrix_type full
_refine_ls_number_parameters 590
_refine_ls_number_reflns 9543
_refine_ls_number_restraints 7
_refine_ls_restrained_S_all 1.041
_refine_ls_R_factor_all 0.1166
_refine_ls_R_factor_gt 0.0741
_refine_ls_shift/su_max 0.000
_refine_ls_shift/su_mean 0.000
_refine_ls_structure_factor_coef Fsqd
_refine_ls_weighting_details 'w=1/[\s^2^(Fo^2^)+(0.0525P)^2^+4.9226P] where P=(Fo^2^+2Fc^2^)/3'
_refine_ls_weighting_scheme calc
_refine_ls_wR_factor_gt 0.1561
_refine_ls_wR_factor_ref 0.1797
_reflns_number_gt 6505
_reflns_number_total 9543
_reflns_threshold_expression 'I > 2\s(I)'
_cod_data_source_file hb7838sup1.cif
_cod_data_source_block I
_cod_original_cell_volume 2084.41(9)
_cod_database_code 2243018
_shelx_space_group_comment
;
The symmetry employed for this shelxl refinement is uniquely defined
by the following loop, which should always be used as a source of
symmetry information in preference to the above space-group names.
They are only intended as comments.
;
_shelx_estimated_absorpt_t_min 0.945
_shelx_estimated_absorpt_t_max 0.996

loop_
_space_group_symop_operation_xyz
'x, y, z'
'-x, -y, -z'

loop_
_atom_site_type_symbol
_atom_site_label
_atom_site_fract_x
_atom_site_fract_y
_atom_site_fract_z
_atom_site_U_iso_or_equiv
_atom_site_adp_type
_atom_site_calc_flag
_atom_site_occupancy
F F1 0.2808(2) 0.67260(18) 0.16134(18) 0.0504(7) Uani d 1
F F2 0.2712(2) 0.65790(19) 0.01402(19) 0.0506(7) Uani d 1
F F3 0.2412(2) 0.53596(15) 0.07419(19) 0.0430(6) Uani d 1
F F4 -0.1087(2) 0.38548(14) 0.16771(16) 0.0344(5) Uani d 1
F F5 -0.03229(19) 0.48942(14) 0.29119(15) 0.0319(5) Uani d 1
F F6 -0.2296(2) 0.40671(14) 0.28320(16) 0.0364(5) Uani d 1
O O1 -0.0896(2) 0.82971(15) -0.04003(16) 0.0212(5) Uani d 1
H H1O -0.061(4) 0.869(2) 0.0096(16) 0.032 Uiso d 1
N N1 -0.0028(2) 0.57189(18) 0.12924(19) 0.0207(6) Uani d 1
N N2 -0.3489(3) 0.78367(18) -0.13680(19) 0.0190(5) Uani d 1
H H1N -0.289(3) 0.8273(18) -0.152(2) 0.023 Uiso d 1
H H2N -0.390(3) 0.811(2) -0.0906(17) 0.023 Uiso d 1
C C1 0.0642(3) 0.6271(2) 0.0803(2) 0.0198(6) Uani d 1
C C2 0.0089(3) 0.6897(2) 0.0331(2) 0.0190(6) Uani d 1
H H2 0.0631 0.7264 -0.0019 0.023 Uiso calc 1
C C3 -0.1251(3) 0.6968(2) 0.0384(2) 0.0188(6) Uani d 1
C C4 -0.2021(3) 0.6417(2) 0.0930(2) 0.0181(6) Uani d 1
C C5 -0.3393(3) 0.6472(2) 0.1083(2) 0.0223(7) Uani d 1
H H5 -0.3852 0.6885 0.0799 0.027 Uiso calc 1
C C6 -0.4056(3) 0.5940(2) 0.1630(2) 0.0237(7) Uani d 1
H H6 -0.4971 0.5989 0.1728 0.028 Uiso calc 1
C C7 -0.3403(3) 0.5318(2) 0.2053(3) 0.0260(7) Uani d 1
H H7 -0.3881 0.4952 0.2435 0.031 Uiso calc 1
C C8 -0.2090(3) 0.5233(2) 0.1922(2) 0.0217(7) Uani d 1
C C9 -0.1351(3) 0.5793(2) 0.1366(2) 0.0195(6) Uani d 1
C C10 0.2142(3) 0.6225(2) 0.0822(2) 0.0244(7) Uani d 1
C C11 -0.1435(3) 0.4521(2) 0.2331(3) 0.0259(7) Uani d 1
C C12 -0.1883(3) 0.7644(2) -0.0125(2) 0.0184(6) Uani d 1
H H12 -0.2441 0.8000 0.0309 0.022 Uiso calc 1
C C13 -0.2802(3) 0.7122(2) -0.1001(2) 0.0176(6) Uani d 1
H H13 -0.3506 0.6652 -0.0815 0.021 Uiso calc 1
C C14 -0.4440(3) 0.7429(2) -0.2226(2) 0.0263(7) Uani d 1
H H14A -0.4816 0.7940 -0.2457 0.032 Uiso calc 1
H H14B -0.5202 0.6991 -0.2071 0.032 Uiso calc 1
C C15 -0.3715(4) 0.6904(3) -0.2983(2) 0.0295(8) Uani d 1
H H15A -0.3033 0.7359 -0.3196 0.035 Uiso calc 1
H H15B -0.4376 0.6596 -0.3524 0.035 Uiso calc 1
C C16 -0.3015(3) 0.6160(2) -0.2630(2) 0.0262(7) Uani d 1
H H16A -0.3704 0.5665 -0.2484 0.031 Uiso calc 1
H H16B -0.2501 0.5861 -0.3123 0.031 Uiso calc 1
C C17 -0.2054(3) 0.6606(2) -0.1756(2) 0.0201(6) Uani d 1
H H17A -0.1649 0.6110 -0.1517 0.024 Uiso calc 1
H H17B -0.1312 0.7056 -0.1918 0.024 Uiso calc 1
F F7 -0.6032(3) 0.6297(2) 0.3672(3) 0.0874(12) Uani d 1
F F8 -0.6420(2) 0.7695(2) 0.3979(2) 0.0572(8) Uani d 1
F F9 -0.5432(2) 0.7145(2) 0.50201(19) 0.0670(9) Uani d 1
F F10 -0.1334(2) 0.67918(15) 0.55849(15) 0.0343(5) Uani d 1
F F11 -0.1959(2) 0.55632(14) 0.44945(16) 0.0371(5) Uani d 1
F F12 0.0147(2) 0.60063(14) 0.49868(15) 0.0332(5) Uani d 1
O O2 -0.4008(2) 0.92583(16) 0.18909(16) 0.0236(5) Uani d 1
H H2O -0.424(4) 0.897(2) 0.1338(12) 0.035 Uiso d 1
N N3 -0.3160(3) 0.71100(19) 0.4089(2) 0.0229(6) Uani d 1
N N4 -0.1656(3) 1.06682(18) 0.20532(19) 0.0186(5) Uani d 1
H H3N -0.240(2) 1.071(2) 0.172(2) 0.022 Uiso d 1
H H4N -0.114(3) 1.036(2) 0.168(2) 0.022 Uiso d 1
C C18 -0.4157(3) 0.7498(2) 0.3795(2) 0.0239(7) Uani d 1
C C19 -0.4077(3) 0.8153(2) 0.3206(2) 0.0221(7) Uani d 1
H H19 -0.4848 0.8413 0.3036 0.027 Uiso calc 1
C C20 -0.2853(3) 0.8408(2) 0.2883(2) 0.0188(6) Uani d 1
C C21 -0.1731(3) 0.7995(2) 0.3149(2) 0.0188(6) Uani d 1
C C22 -0.0438(3) 0.8172(2) 0.2819(2) 0.0191(6) Uani d 1
H H22 -0.0287 0.8594 0.2402 0.023 Uiso calc 1
C C23 0.0591(3) 0.7740(2) 0.3097(2) 0.0229(7) Uani d 1
H H23 0.1448 0.7858 0.2864 0.027 Uiso calc 1
C C24 0.0399(3) 0.7124(2) 0.3722(2) 0.0224(7) Uani d 1
H H24 0.1126 0.6831 0.3907 0.027 Uiso calc 1
C C25 -0.0821(3) 0.6942(2) 0.4067(2) 0.0223(7) Uani d 1
C C26 -0.1939(3) 0.7360(2) 0.3771(2) 0.0191(6) Uani d 1
C C27 -0.5505(3) 0.7155(3) 0.4130(3) 0.0339(8) Uani d 1
C C28 -0.1002(3) 0.6326(2) 0.4778(2) 0.0259(7) Uani d 1
C C29 -0.2730(3) 0.9119(2) 0.2244(2) 0.0182(6) Uani d 1
H H29 -0.2221 0.8882 0.1710 0.022 Uiso calc 1
C C30 -0.1964(3) 1.0076(2) 0.2770(2) 0.0187(6) Uani d 1
H H30 -0.1091 0.9978 0.3076 0.022 Uiso calc 1
C C31 -0.0944(3) 1.1651(2) 0.2457(2) 0.0243(7) Uani d 1
H H31A -0.0841 1.2015 0.1953 0.029 Uiso calc 1
H H31B -0.0029 1.1628 0.2739 0.029 Uiso calc 1
C C32 -0.1729(3) 1.2135(2) 0.3186(3) 0.0291(8) Uani d 1
H H32A -0.2611 1.2213 0.2891 0.035 Uiso calc 1
H H32B -0.1223 1.2768 0.3467 0.035 Uiso calc 1
C C33 -0.1966(4) 1.1559(2) 0.3949(3) 0.0309(8) Uani d 1
H H33A -0.1087 1.1505 0.4265 0.037 Uiso calc 1
H H33B -0.2494 1.1880 0.4420 0.037 Uiso calc 1
C C34 -0.2739(3) 1.0578(2) 0.3511(2) 0.0253(7) Uani d 1
H H34A -0.2880 1.0202 0.4002 0.030 Uiso calc 1
H H34B -0.3638 1.0634 0.3226 0.030 Uiso calc 1
O O3 0.3721(2) 0.87780(16) -0.09688(16) 0.0245(5) Uani d 1
O O4 0.5232(2) 0.85378(16) 0.00986(16) 0.0246(5) Uani d 1
O O5 0.1931(2) 1.05633(15) 0.18195(15) 0.0217(5) Uani d 1
O O6 0.0086(2) 0.96016(15) 0.10987(16) 0.0215(5) Uani d 1
C C35 0.4142(3) 0.8829(2) -0.0146(2) 0.0194(6) Uani d 1
C C36 0.3374(3) 0.9243(2) 0.0649(2) 0.0212(6) Uani d 1
H H36A 0.3096 0.8752 0.1011 0.025 Uiso calc 1
H H36B 0.3993 0.9762 0.1072 0.025 Uiso calc 1
C C37 0.2127(3) 0.9620(2) 0.0338(2) 0.0188(6) Uani d 1
H H37A 0.2407 1.0150 0.0024 0.023 Uiso calc 1
H H37B 0.1535 0.9118 -0.0123 0.023 Uiso calc 1
C C38 0.1328(3) 0.9955(2) 0.1142(2) 0.0176(6) Uani d 1
O O7 0.1253(3) 1.0539(3) 0.3588(2) 0.0587(9) Uani d 1
H H7O 0.147(6) 1.052(4) 0.3036(17) 0.088 Uiso d 1
C C39 0.2349(6) 1.0663(5) 0.4209(4) 0.083(2) Uani d 1
H H39A 0.2025 1.0473 0.4780 0.100 Uiso calc 1
H H39B 0.2682 1.1349 0.4375 0.100 Uiso calc 1
C C40 0.3465(6) 1.0231(7) 0.4013(4) 0.105(3) Uani d 1
H H40A 0.3264 0.9569 0.4070 0.158 Uiso calc 1
H H40B 0.4242 1.0552 0.4456 0.158 Uiso calc 1
H H40C 0.3679 1.0265 0.3377 0.158 Uiso calc 1

loop_
_atom_site_aniso_label
_atom_site_aniso_U_11
_atom_site_aniso_U_22
_atom_site_aniso_U_33
_atom_site_aniso_U_12
_atom_site_aniso_U_13
_atom_site_aniso_U_23
F1 0.0210(11) 0.0686(16) 0.0492(15) 0.0145(10) -0.0092(10) -0.0207(13)
F2 0.0212(11) 0.0813(18) 0.0645(17) 0.0170(11) 0.0168(10) 0.0419(15)
F3 0.0250(11) 0.0294(11) 0.0778(18) 0.0147(9) 0.0100(11) 0.0087(11)
F4 0.0393(12) 0.0239(10) 0.0413(13) 0.0132(8) 0.0039(9) 0.0037(9)
F5 0.0298(11) 0.0327(11) 0.0343(12) 0.0066(8) -0.0040(9) 0.0112(9)
F6 0.0360(11) 0.0318(11) 0.0482(14) 0.0061(9) 0.0097(10) 0.0225(10)
O1 0.0189(11) 0.0214(11) 0.0216(13) 0.0002(8) -0.0014(9) 0.0033(9)
N1 0.0161(12) 0.0221(13) 0.0230(15) 0.0049(10) -0.0009(10) 0.0016(11)
N2 0.0162(13) 0.0197(13) 0.0201(15) 0.0033(10) -0.0002(10) 0.0017(11)
C1 0.0158(14) 0.0208(15) 0.0208(17) 0.0049(11) -0.0011(12) -0.0011(13)
C2 0.0147(14) 0.0213(15) 0.0200(17) 0.0024(11) 0.0014(11) 0.0027(13)
C3 0.0202(15) 0.0163(14) 0.0193(17) 0.0047(11) -0.0001(12) 0.0017(12)
C4 0.0139(14) 0.0192(15) 0.0195(17) 0.0027(11) -0.0001(11) 0.0002(12)
C5 0.0183(15) 0.0226(16) 0.0259(18) 0.0063(12) 0.0009(12) 0.0025(14)
C6 0.0125(14) 0.0267(16) 0.0312(19) 0.0030(12) 0.0026(12) 0.0043(14)
C7 0.0192(16) 0.0276(17) 0.032(2) 0.0017(13) 0.0030(13) 0.0078(15)
C8 0.0211(15) 0.0187(15) 0.0241(18) 0.0036(12) -0.0007(12) 0.0021(13)
C9 0.0189(15) 0.0173(14) 0.0216(17) 0.0049(11) 0.0002(12) 0.0010(12)
C10 0.0178(15) 0.0251(16) 0.0297(19) 0.0058(12) -0.0008(13) 0.0036(14)
C11 0.0230(16) 0.0239(16) 0.031(2) 0.0034(13) 0.0022(14) 0.0075(15)
C12 0.0127(14) 0.0198(15) 0.0229(17) 0.0040(11) 0.0000(11) 0.0047(13)
C13 0.0156(14) 0.0219(15) 0.0165(16) 0.0045(11) 0.0022(11) 0.0052(12)
C14 0.0243(16) 0.0326(18) 0.0203(18) 0.0088(13) -0.0045(13) 0.0002(14)
C15 0.0336(19) 0.0365(19) 0.0172(18) 0.0116(15) -0.0039(14) 0.0003(15)
C16 0.0264(17) 0.0268(17) 0.0230(19) 0.0041(13) 0.0033(13) -0.0013(14)
C17 0.0205(15) 0.0176(15) 0.0228(18) 0.0039(11) 0.0038(12) 0.0045(13)
F7 0.0547(18) 0.0618(19) 0.127(3) -0.0282(14) 0.0462(19) -0.0129(19)
F8 0.0204(11) 0.098(2) 0.0746(19) 0.0233(12) 0.0199(11) 0.0562(17)
F9 0.0271(12) 0.144(3) 0.0493(17) 0.0202(14) 0.0152(11) 0.0595(19)
F10 0.0382(12) 0.0429(12) 0.0272(12) 0.0135(9) 0.0061(9) 0.0139(10)
F11 0.0348(12) 0.0283(11) 0.0494(14) -0.0020(9) 0.0005(10) 0.0177(10)
F12 0.0325(11) 0.0342(11) 0.0385(13) 0.0146(9) -0.0008(9) 0.0159(10)
O2 0.0196(11) 0.0317(13) 0.0199(13) 0.0086(9) -0.0029(9) 0.0047(10)
N3 0.0180(13) 0.0271(14) 0.0257(16) 0.0047(10) 0.0039(11) 0.0090(12)
N4 0.0184(13) 0.0221(13) 0.0167(14) 0.0072(10) 0.0028(10) 0.0046(11)
C18 0.0174(15) 0.0301(17) 0.0241(18) 0.0027(12) 0.0015(12) 0.0058(14)
C19 0.0144(14) 0.0258(16) 0.0272(19) 0.0059(12) 0.0034(12) 0.0053(14)
C20 0.0171(14) 0.0190(15) 0.0186(17) 0.0019(11) -0.0005(11) 0.0006(12)
C21 0.0143(14) 0.0207(15) 0.0198(17) 0.0015(11) -0.0004(11) 0.0021(13)
C22 0.0184(15) 0.0215(15) 0.0172(16) 0.0033(11) 0.0008(11) 0.0034(12)
C23 0.0138(14) 0.0256(16) 0.0281(19) 0.0037(12) 0.0014(12) 0.0024(14)
C24 0.0211(15) 0.0201(15) 0.0252(18) 0.0057(12) -0.0020(12) 0.0023(13)
C25 0.0219(15) 0.0207(15) 0.0232(18) 0.0026(12) -0.0024(12) 0.0041(13)
C26 0.0187(15) 0.0184(14) 0.0185(17) 0.0024(11) -0.0009(12) 0.0007(12)
C27 0.0206(17) 0.044(2) 0.039(2) 0.0029(15) 0.0051(15) 0.0150(18)
C28 0.0248(17) 0.0272(17) 0.0271(19) 0.0069(13) 0.0003(13) 0.0079(15)
C29 0.0141(14) 0.0211(15) 0.0196(17) 0.0051(11) 0.0009(11) 0.0030(13)
C30 0.0179(14) 0.0226(15) 0.0160(16) 0.0057(11) 0.0026(11) 0.0026(12)
C31 0.0212(16) 0.0232(16) 0.0284(19) 0.0010(12) -0.0007(13) 0.0080(14)
C32 0.0265(17) 0.0225(16) 0.036(2) 0.0081(13) -0.0040(14) -0.0009(15)
C33 0.040(2) 0.0285(18) 0.0228(19) 0.0104(15) 0.0041(15) -0.0023(15)
C34 0.0284(17) 0.0270(17) 0.0219(18) 0.0071(13) 0.0099(13) 0.0041(14)
O3 0.0218(11) 0.0347(13) 0.0185(13) 0.0113(9) 0.0004(9) 0.0046(10)
O4 0.0181(11) 0.0343(13) 0.0224(13) 0.0115(9) -0.0002(9) 0.0033(10)
O5 0.0206(11) 0.0249(11) 0.0186(12) 0.0031(9) 0.0006(9) 0.0023(9)
O6 0.0150(10) 0.0225(11) 0.0261(13) 0.0024(8) 0.0035(9) 0.0027(9)
C35 0.0149(14) 0.0185(15) 0.0261(18) 0.0035(11) 0.0024(12) 0.0071(13)
C36 0.0194(15) 0.0266(16) 0.0194(17) 0.0082(12) 0.0030(12) 0.0056(13)
C37 0.0146(14) 0.0222(15) 0.0193(17) 0.0042(11) 0.0012(11) 0.0028(13)
C38 0.0170(14) 0.0190(15) 0.0189(17) 0.0068(11) 0.0015(11) 0.0061(12)
O7 0.0374(16) 0.111(3) 0.0352(18) 0.0244(17) 0.0060(13) 0.0237(19)
C39 0.074(4) 0.136(6) 0.040(3) 0.053(4) -0.015(3) -0.004(3)
C40 0.052(3) 0.220(9) 0.058(4) 0.060(4) 0.004(3) 0.036(5)

loop_
_atom_type_symbol
_atom_type_description
_atom_type_scat_dispersion_real
_atom_type_scat_dispersion_imag
_atom_type_scat_source
C C 0.0033 0.0016 'International Tables Vol C Tables 4.2.6.8 and 6.1.1.4'
H H 0.0000 0.0000 'International Tables Vol C Tables 4.2.6.8 and 6.1.1.4'
F F 0.0171 0.0103 'International Tables Vol C Tables 4.2.6.8 and 6.1.1.4'
N N 0.0061 0.0033 'International Tables Vol C Tables 4.2.6.8 and 6.1.1.4'
O O 0.0106 0.0060 'International Tables Vol C Tables 4.2.6.8 and 6.1.1.4'

loop_
_geom_angle_atom_site_label_1
_geom_angle_atom_site_label_2
_geom_angle_atom_site_label_3
_geom_angle
C12 O1 H1O 104(3)
C1 N1 C9 116.7(3)
C13 N2 C14 113.4(2)
C13 N2 H1N 111(2)
C14 N2 H1N 106(2)
C13 N2 H2N 106(2)
C14 N2 H2N 112(2)
H1N N2 H2N 108(3)
N1 C1 C2 125.4(3)
N1 C1 C10 114.3(3)
C2 C1 C10 120.2(3)
C3 C2 C1 118.6(3)
C3 C2 H2 120.7
C1 C2 H2 120.7
C2 C3 C4 118.9(3)
C2 C3 C12 119.8(3)
C4 C3 C12 121.3(3)
C5 C4 C3 124.0(3)
C5 C4 C9 118.7(3)
C3 C4 C9 117.3(3)
C6 C5 C4 120.8(3)
C6 C5 H5 119.6
C4 C5 H5 119.6
C5 C6 C7 120.7(3)
C5 C6 H6 119.7
C7 C6 H6 119.7
C8 C7 C6 120.8(3)
C8 C7 H7 119.6
C6 C7 H7 119.6
C7 C8 C9 120.1(3)
C7 C8 C11 120.1(3)
C9 C8 C11 119.7(3)
N1 C9 C8 118.1(3)
N1 C9 C4 123.0(3)
C8 C9 C4 118.8(3)
F3 C10 F1 107.1(3)
F3 C10 F2 106.5(3)
F1 C10 F2 105.9(3)
F3 C10 C1 113.2(3)
F1 C10 C1 111.1(3)
F2 C10 C1 112.5(3)
F5 C11 F4 107.0(3)
F5 C11 F6 106.0(3)
F4 C11 F6 106.2(3)
F5 C11 C8 114.0(3)
F4 C11 C8 112.6(3)
F6 C11 C8 110.6(3)
O1 C12 C3 112.0(2)
O1 C12 C13 107.7(2)
C3 C12 C13 112.0(2)
O1 C12 H12 108.4
C3 C12 H12 108.4
C13 C12 H12 108.4
N2 C13 C17 110.2(2)
N2 C13 C12 107.1(2)
C17 C13 C12 113.9(2)
N2 C13 H13 108.5
C17 C13 H13 108.5
C12 C13 H13 108.5
N2 C14 C15 110.6(3)
N2 C14 H14A 109.5
C15 C14 H14A 109.5
N2 C14 H14B 109.5
C15 C14 H14B 109.5
H14A C14 H14B 108.1
C14 C15 C16 111.4(3)
C14 C15 H15A 109.4
C16 C15 H15A 109.4
C14 C15 H15B 109.4
C16 C15 H15B 109.4
H15A C15 H15B 108.0
C17 C16 C15 110.5(3)
C17 C16 H16A 109.5
C15 C16 H16A 109.5
C17 C16 H16B 109.5
C15 C16 H16B 109.5
H16A C16 H16B 108.1
C13 C17 C16 110.9(2)
C13 C17 H17A 109.5
C16 C17 H17A 109.5
C13 C17 H17B 109.5
C16 C17 H17B 109.5
H17A C17 H17B 108.1
C29 O2 H2O 113(3)
C18 N3 C26 116.1(3)
C31 N4 C30 114.0(2)
C31 N4 H3N 108(2)
C30 N4 H3N 111(2)
C31 N4 H4N 111(2)
C30 N4 H4N 105(2)
H3N N4 H4N 108(3)
N3 C18 C19 126.2(3)
N3 C18 C27 113.7(3)
C19 C18 C27 120.0(3)
C20 C19 C18 118.0(3)
C20 C19 H19 121.0
C18 C19 H19 121.0
C19 C20 C21 119.0(3)
C19 C20 C29 119.4(3)
C21 C20 C29 121.6(3)
C22 C21 C20 123.7(3)
C22 C21 C26 119.0(3)
C20 C21 C26 117.3(3)
C23 C22 C21 120.4(3)
C23 C22 H22 119.8
C21 C22 H22 119.8
C22 C23 C24 120.8(3)
C22 C23 H23 119.6
C24 C23 H23 119.6
C25 C24 C23 120.8(3)
C25 C24 H24 119.6
C23 C24 H24 119.6
C24 C25 C26 120.1(3)
C24 C25 C28 120.7(3)
C26 C25 C28 119.2(3)
N3 C26 C21 123.3(3)
N3 C26 C25 117.9(3)
C21 C26 C25 118.8(3)
F9 C27 F7 107.9(3)
F9 C27 F8 106.4(3)
F7 C27 F8 105.4(3)
F9 C27 C18 113.5(3)
F7 C27 C18 111.5(3)
F8 C27 C18 111.6(3)
F10 C28 F11 107.0(3)
F10 C28 F12 106.1(3)
F11 C28 F12 106.4(3)
F10 C28 C25 112.0(3)
F11 C28 C25 113.4(3)
F12 C28 C25 111.4(3)
O2 C29 C20 111.7(2)
O2 C29 C30 107.7(2)
C20 C29 C30 110.8(3)
O2 C29 H29 108.9
C20 C29 H29 108.9
C30 C29 H29 108.9
N4 C30 C34 110.2(2)
N4 C30 C29 106.9(2)
C34 C30 C29 113.9(3)
N4 C30 H30 108.6
C34 C30 H30 108.6
C29 C30 H30 108.6
N4 C31 C32 110.6(3)
N4 C31 H31A 109.5
C32 C31 H31A 109.5
N4 C31 H31B 109.5
C32 C31 H31B 109.5
H31A C31 H31B 108.1
C31 C32 C33 110.5(3)
C31 C32 H32A 109.5
C33 C32 H32A 109.5
C31 C32 H32B 109.5
C33 C32 H32B 109.5
H32A C32 H32B 108.1
C34 C33 C32 109.4(3)
C34 C33 H33A 109.8
C32 C33 H33A 109.8
C34 C33 H33B 109.8
C32 C33 H33B 109.8
H33A C33 H33B 108.2
C30 C34 C33 110.9(3)
C30 C34 H34A 109.5
C33 C34 H34A 109.5
C30 C34 H34B 109.5
C33 C34 H34B 109.5
H34A C34 H34B 108.0
O3 C35 O4 123.2(3)
O3 C35 C36 121.1(3)
O4 C35 C36 115.7(3)
C37 C36 C35 114.3(3)
C37 C36 H36A 108.7
C35 C36 H36A 108.7
C37 C36 H36B 108.7
C35 C36 H36B 108.7
H36A C36 H36B 107.6
C38 C37 C36 112.7(3)
C38 C37 H37A 109.1
C36 C37 H37A 109.1
C38 C37 H37B 109.1
C36 C37 H37B 109.1
H37A C37 H37B 107.8
O5 C38 O6 123.4(3)
O5 C38 C37 118.3(3)
O6 C38 C37 118.3(3)
C39 O7 H7O 112(4)
O7 C39 C40 122.4(5)
O7 C39 H39A 106.7
C40 C39 H39A 106.7
O7 C39 H39B 106.7
C40 C39 H39B 106.7
H39A C39 H39B 106.6
C39 C40 H40A 109.5
C39 C40 H40B 109.5
H40A C40 H40B 109.5
C39 C40 H40C 109.5
H40A C40 H40C 109.5
H40B C40 H40C 109.5

loop_
_geom_bond_atom_site_label_1
_geom_bond_atom_site_label_2
_geom_bond_distance
F1 C10 1.328(4)
F2 C10 1.333(4)
F3 C10 1.321(4)
F4 C11 1.338(4)
F5 C11 1.338(4)
F6 C11 1.352(4)
O1 C12 1.406(4)
O1 H1O 0.840(10)
N1 C1 1.319(4)
N1 C9 1.358(4)
N2 C13 1.495(4)
N2 C14 1.497(4)
N2 H1N 0.880(10)
N2 H2N 0.883(10)
C1 C2 1.401(4)
C1 C10 1.517(4)
C2 C3 1.370(4)
C2 H2 0.9500
C3 C4 1.425(4)
C3 C12 1.530(4)
C4 C5 1.422(4)
C4 C9 1.428(4)
C5 C6 1.357(5)
C5 H5 0.9500
C6 C7 1.406(5)
C6 H6 0.9500
C7 C8 1.365(4)
C7 H7 0.9500
C8 C9 1.427(4)
C8 C11 1.503(4)
C12 C13 1.533(4)
C12 H12 1.0000
C13 C17 1.525(4)
C13 H13 1.0000
C14 C15 1.519(5)
C14 H14A 0.9900
C14 H14B 0.9900
C15 C16 1.529(5)
C15 H15A 0.9900
C15 H15B 0.9900
C16 C17 1.527(5)
C16 H16A 0.9900
C16 H16B 0.9900
C17 H17A 0.9900
C17 H17B 0.9900
F7 C27 1.323(5)
F8 C27 1.331(4)
F9 C27 1.304(5)
F10 C28 1.340(4)
F11 C28 1.341(4)
F12 C28 1.346(4)
O2 C29 1.409(3)
O2 H2O 0.841(10)
N3 C18 1.309(4)
N3 C26 1.363(4)
N4 C31 1.502(4)
N4 C30 1.502(4)
N4 H3N 0.882(10)
N4 H4N 0.882(10)
C18 C19 1.403(5)
C18 C27 1.518(5)
C19 C20 1.373(4)
C19 H19 0.9500
C20 C21 1.419(4)
C20 C29 1.522(4)
C21 C22 1.421(4)
C21 C26 1.423(4)
C22 C23 1.366(4)
C22 H22 0.9500
C23 C24 1.404(5)
C23 H23 0.9500
C24 C25 1.365(5)
C24 H24 0.9500
C25 C26 1.435(4)
C25 C28 1.504(5)
C29 C30 1.533(4)
C29 H29 1.0000
C30 C34 1.519(4)
C30 H30 1.0000
C31 C32 1.504(5)
C31 H31A 0.9900
C31 H31B 0.9900
C32 C33 1.532(5)
C32 H32A 0.9900
C32 H32B 0.9900
C33 C34 1.529(5)
C33 H33A 0.9900
C33 H33B 0.9900
C34 H34A 0.9900
C34 H34B 0.9900
O3 C35 1.236(4)
O4 C35 1.285(4)
O5 C38 1.255(4)
O6 C38 1.271(4)
C35 C36 1.522(4)
C36 C37 1.517(4)
C36 H36A 0.9900
C36 H36B 0.9900
C37 C38 1.517(4)
C37 H37A 0.9900
C37 H37B 0.9900
O7 C39 1.347(6)
O7 H7O 0.847(10)
C39 C40 1.388(8)
C39 H39A 0.9900
C39 H39B 0.9900
C40 H40A 0.9800
C40 H40B 0.9800
C40 H40C 0.9800

loop_
_geom_hbond_atom_site_label_D
_geom_hbond_atom_site_label_H
_geom_hbond_atom_site_label_A
_geom_hbond_site_symmetry_A
_geom_hbond_distance_DH
_geom_hbond_distance_HA
_geom_hbond_distance_DA
_geom_hbond_angle_DHA
N2 H1N O1 . 0.88(3) 2.49(3) 2.806(4) 102(2)
N4 H3N O2 . 0.88(2) 2.54(3) 2.863(4) 103(2)
O1 H1O O6 . 0.84(3) 1.81(3) 2.653(3) 175(2)
O2 H2O O4 1_455 0.841(19) 1.823(19) 2.656(3) 170(3)
N2 H1N O5 2_575 0.88(3) 1.97(3) 2.830(4) 165(3)
N2 H2N O4 1_455 0.88(3) 1.82(3) 2.694(4) 173(3)
N4 H3N O3 2_575 0.88(2) 1.99(3) 2.832(4) 161(3)
N4 H4N O6 . 0.89(3) 1.92(3) 2.789(4) 168(3)
O7 H7O O5 . 0.85(3) 1.88(3) 2.729(4) 176(7)
C30 H30 O7 . 1.00 2.40 3.296(4) 149
C10 F3 Cg1 2_565 1.321(4) 3.282(3) 4.101(3) 119.74(18)

loop_
_geom_torsion_atom_site_label_1
_geom_torsion_atom_site_label_2
_geom_torsion_atom_site_label_3
_geom_torsion_atom_site_label_4
_geom_torsion
C9 N1 C1 C2 -2.4(5)
C9 N1 C1 C10 174.4(3)
N1 C1 C2 C3 1.3(5)
C10 C1 C2 C3 -175.4(3)
C1 C2 C3 C4 1.1(4)
C1 C2 C3 C12 -179.9(3)
C2 C3 C4 C5 176.1(3)
C12 C3 C4 C5 -2.8(5)
C2 C3 C4 C9 -2.1(4)
C12 C3 C4 C9 178.9(3)
C3 C4 C5 C6 -178.4(3)
C9 C4 C5 C6 -0.2(5)
C4 C5 C6 C7 -0.4(5)
C5 C6 C7 C8 -0.1(5)
C6 C7 C8 C9 1.3(5)
C6 C7 C8 C11 -176.2(3)
C1 N1 C9 C8 -177.5(3)
C1 N1 C9 C4 1.2(5)
C7 C8 C9 N1 176.8(3)
C11 C8 C9 N1 -5.6(5)
C7 C8 C9 C4 -2.0(5)
C11 C8 C9 C4 175.6(3)
C5 C4 C9 N1 -177.3(3)
C3 C4 C9 N1 1.0(5)
C5 C4 C9 C8 1.4(4)
C3 C4 C9 C8 179.7(3)
N1 C1 C10 F3 42.1(4)
C2 C1 C10 F3 -140.9(3)
N1 C1 C10 F1 -78.4(4)
C2 C1 C10 F1 98.6(4)
N1 C1 C10 F2 163.0(3)
C2 C1 C10 F2 -20.0(4)
C7 C8 C11 F5 -121.8(3)
C9 C8 C11 F5 60.6(4)
C7 C8 C11 F4 116.1(3)
C9 C8 C11 F4 -61.5(4)
C7 C8 C11 F6 -2.5(5)
C9 C8 C11 F6 179.9(3)
C2 C3 C12 O1 -15.4(4)
C4 C3 C12 O1 163.5(3)
C2 C3 C12 C13 105.7(3)
C4 C3 C12 C13 -75.4(4)
C14 N2 C13 C17 56.2(3)
C14 N2 C13 C12 -179.4(2)
O1 C12 C13 N2 -63.4(3)
C3 C12 C13 N2 173.1(2)
O1 C12 C13 C17 58.7(3)
C3 C12 C13 C17 -64.8(3)
C13 N2 C14 C15 -55.5(4)
N2 C14 C15 C16 54.4(4)
C14 C15 C16 C17 -55.4(4)
N2 C13 C17 C16 -55.8(3)
C12 C13 C17 C16 -176.1(3)
C15 C16 C17 C13 56.0(3)
C26 N3 C18 C19 -1.4(5)
C26 N3 C18 C27 177.0(3)
N3 C18 C19 C20 1.5(5)
C27 C18 C19 C20 -176.8(3)
C18 C19 C20 C21 0.5(5)
C18 C19 C20 C29 -179.9(3)
C19 C20 C21 C22 176.8(3)
C29 C20 C21 C22 -2.9(5)
C19 C20 C21 C26 -2.2(4)
C29 C20 C21 C26 178.1(3)
C20 C21 C22 C23 -179.1(3)
C26 C21 C22 C23 -0.2(5)
C21 C22 C23 C24 -0.9(5)
C22 C23 C24 C25 0.1(5)
C23 C24 C25 C26 1.8(5)
C23 C24 C25 C28 -176.5(3)
C18 N3 C26 C21 -0.7(5)
C18 N3 C26 C25 -179.2(3)
C22 C21 C26 N3 -176.6(3)
C20 C21 C26 N3 2.4(5)
C22 C21 C26 C25 1.9(4)
C20 C21 C26 C25 -179.0(3)
C24 C25 C26 N3 175.9(3)
C28 C25 C26 N3 -5.8(4)
C24 C25 C26 C21 -2.7(5)
C28 C25 C26 C21 175.5(3)
N3 C18 C27 F9 47.0(5)
C19 C18 C27 F9 -134.4(4)
N3 C18 C27 F7 -75.0(4)
C19 C18 C27 F7 103.5(4)
N3 C18 C27 F8 167.3(3)
C19 C18 C27 F8 -14.2(5)
C24 C25 C28 F10 118.1(3)
C26 C25 C28 F10 -60.2(4)
C24 C25 C28 F11 -120.7(3)
C26 C25 C28 F11 61.1(4)
C24 C25 C28 F12 -0.6(4)
C26 C25 C28 F12 -178.9(3)
C19 C20 C29 O2 -14.1(4)
C21 C20 C29 O2 165.5(3)
C19 C20 C29 C30 105.9(3)
C21 C20 C29 C30 -74.4(4)
C31 N4 C30 C34 53.7(3)
C31 N4 C30 C29 177.9(2)
O2 C29 C30 N4 -68.4(3)
C20 C29 C30 N4 169.2(2)
O2 C29 C30 C34 53.6(3)
C20 C29 C30 C34 -68.9(3)
C30 N4 C31 C32 -54.6(3)
N4 C31 C32 C33 56.3(4)
C31 C32 C33 C34 -58.7(4)
N4 C30 C34 C33 -55.2(4)
C29 C30 C34 C33 -175.3(3)
C32 C33 C34 C30 58.3(4)
O3 C35 C36 C37 -3.0(4)
O4 C35 C36 C37 177.4(3)
C35 C36 C37 C38 175.4(3)
C36 C37 C38 O5 55.5(4)
C36 C37 C38 O6 -124.1(3)

_cod_database_fobs_code 2243018
